data_1546120
loop_
_publ_author_name
'Hasell, T.'
'Little, M. A.'
'Chong, S. Y.'
'Schmidtmann, M.'
'Briggs, M. E.'
'Santolini, V.'
'Jelfs, K. E.'
'Cooper, A. I.'

_publ_section_title
;
 Chirality as a tool for function in porous organic cages.
;
_journal_issue 20
_journal_name_full Nanoscale
_journal_page_first 6783
_journal_page_last 6790
_journal_paper_doi 10.1039/c7nr01301a
_journal_volume 9
_journal_year 2017
_chemical_absolute_configuration CC3-R
_chemical_formula_moiety 'C72 H84 N12, C60 H72 N12, 2.25(C H2 Cl2), 6(H2 O), 1.96(C4 H8 O2)'
_chemical_formula_sum 'C142.09 H188.18 Cl5.5 N24 O9.92'
_chemical_formula_weight 2586.19
_space_group_crystal_system trigonal
_space_group_IT_number 150
_space_group_name_Hall 'P 3 2"'
_space_group_name_H-M_alt 'P 3 2 1'
_symmetry_space_group_name_Hall 'P 3 2"'
_symmetry_space_group_name_H-M 'P 3 2 1'
_atom_sites_solution_hydrogens geom
_audit_creation_date 2015-07-10
_audit_creation_method
;
Olex2 1.2-beta
(compiled 2015.01.26 svn.r3150 for OlexSys, GUI svn.r4998)
;
_audit_update_record
;
2016-12-02 deposited with the CCDC.
2017-05-03 downloaded from the CCDC.
;
_cell_angle_alpha 90
_cell_angle_beta 90
_cell_angle_gamma 120
_cell_formula_units_Z 2
_cell_length_a 17.5575(7)
_cell_length_b 17.5575(7)
_cell_length_c 28.6921(12)
_cell_measurement_reflns_used 9882
_cell_measurement_temperature 100.0
_cell_measurement_theta_max 26.25
_cell_measurement_theta_min 2.43
_cell_volume 7659.8(5)
_computing_cell_refinement 'SAINT v8.34A (Bruker, 2013)'
_computing_data_collection 'CrystalClear-SM Expert 2.0 r7 (Rigaku, 2011)'
_computing_data_reduction 'SAINT v8.34A (Bruker, 2013)'
_computing_molecular_graphics 'Olex2 (Dolomanov et al., 2009)'
_computing_publication_material 'Olex2 (Dolomanov et al., 2009)'
_computing_structure_refinement 'ShelXL (Sheldrick, 2008)'
_diffrn_ambient_temperature 100.0
_diffrn_detector CCD
_diffrn_detector_area_resol_mean 28.5714
_diffrn_detector_type 'Rigaku Saturn724+'
_diffrn_measured_fraction_theta_full 0.630
_diffrn_measured_fraction_theta_max 0.999
_diffrn_measurement_device 'AFC12 (Right): Kappa 3 circle'
_diffrn_measurement_device_type 'Rigaku Saturn724+ (2x2 bin mode)'
_diffrn_measurement_method 'profile data from \w-scans'
_diffrn_measurement_specimen_support 'Mitegen 50um'
_diffrn_radiation_collimation 0.3
_diffrn_radiation_monochromator Confocal
_diffrn_radiation_probe x-ray
_diffrn_radiation_type MoK\a
_diffrn_radiation_wavelength 0.71073
_diffrn_reflns_av_R_equivalents 0.0948
_diffrn_reflns_av_unetI/netI 0.0940
_diffrn_reflns_Laue_measured_fraction_full 0.630
_diffrn_reflns_Laue_measured_fraction_max 0.999
_diffrn_reflns_limit_h_max 18
_diffrn_reflns_limit_h_min -18
_diffrn_reflns_limit_k_max 18
_diffrn_reflns_limit_k_min -16
_diffrn_reflns_limit_l_max 30
_diffrn_reflns_limit_l_min -27
_diffrn_reflns_number 53335
_diffrn_reflns_point_group_measured_fraction_full 0.620
_diffrn_reflns_point_group_measured_fraction_max 0.999
_diffrn_reflns_theta_full 26.000
_diffrn_reflns_theta_max 21.966
_diffrn_reflns_theta_min 0.710
_diffrn_source 'Rotating Anode'
_diffrn_source_current 24.0
_diffrn_source_power 1.2
_diffrn_source_target Mo
_diffrn_source_type 'Rotating Anode'
_diffrn_source_voltage 50.0
_diffrn_standards_number 0
_exptl_absorpt_coefficient_mu 0.164
_exptl_absorpt_correction_T_max 0.9585
_exptl_absorpt_correction_T_min 0.7876
_exptl_absorpt_correction_type multi-scan
_exptl_absorpt_process_details
;
SADABS-2014/5 (Bruker,2014/5) was used for absorption correction.
wR2(int) was 0.1335 before and 0.1143 after correction.
The Ratio of minimum to maximum transmission is 0.8217.
The \l/2 correction factor is Not present.
;
_exptl_crystal_colour colourless
_exptl_crystal_colour_primary colourless
_exptl_crystal_density_diffrn 1.121
_exptl_crystal_description plate
_exptl_crystal_F_000 2763
_exptl_crystal_size_max 0.163
_exptl_crystal_size_mid 0.145
_exptl_crystal_size_min 0.03
_refine_diff_density_max 0.713
_refine_diff_density_min -0.686
_refine_diff_density_rms 0.151
_refine_ls_abs_structure_details
;
 Flack x determined using 2216 quotients [(I+)-(I-)]/[(I+)+(I-)]
 (Parsons, Flack and Wagner, Acta Cryst. B69 (2013) 249-259).
;
_refine_ls_abs_structure_Flack 0.69(8)
_refine_ls_extinction_method none
_refine_ls_goodness_of_fit_ref 2.372
_refine_ls_hydrogen_treatment constr
_refine_ls_matrix_type full
_refine_ls_number_parameters 595
_refine_ls_number_reflns 6254
_refine_ls_number_restraints 230
_refine_ls_restrained_S_all 2.359
_refine_ls_R_factor_all 0.1435
_refine_ls_R_factor_gt 0.1285
_refine_ls_shift/su_max 0.000
_refine_ls_shift/su_mean 0.000
_refine_ls_structure_factor_coef Fsqd
_refine_ls_weighting_details 'w=1/[\s^2^(Fo^2^)+(0.1000P)^2^] where P=(Fo^2^+2Fc^2^)/3'
_refine_ls_weighting_scheme calc
_refine_ls_wR_factor_gt 0.3302
_refine_ls_wR_factor_ref 0.3421
_reflns_Friedel_coverage 0.785
_reflns_Friedel_fraction_full 0.609
_reflns_Friedel_fraction_max 0.999
_reflns_number_gt 5557
_reflns_number_total 6254
_reflns_threshold_expression 'I > 2\s(I)'
_cod_data_source_file c7nr01301a2.cif
_cod_data_source_block CC3-R_0-65_CC13-S_0-35_CC13-R
_cod_original_cell_volume 7659.8(7)
_cod_original_formula_sum 'C142.09 H188.18 Cl5.50 N24 O9.92'
_cod_database_code 1546120
_shelxl_version_number 2014/6
_shelx_space_group_comment
;
The symmetry employed for this shelxl refinement is uniquely defined
by the following loop, which should always be used as a source of
symmetry information in preference to the above space-group names.
They are only intended as comments.
;
_olex2_refinement_description
;
1. Fixed Uiso
 At 1.2 times of:
  All C(H) groups, {H4SA,H4SB,H4S} of C4S, All C(H,H) groups
 At 1.5 times of:
  {H17B,H17C,H17D} of C17C, {H1B,H1C,H1D} of C1, {H19C,H19D,H19E} of C19B,
  {H18B,H18C,H18D} of C18B, {H17E,H17F,H17G} of C17B
2. Restrained distances
 N3C_$1-C13C_$1
 1.49 with sigma of 0.015
 C14C-C13C_$1
 1.54 with sigma of 0.015
 C11C_$1-C10C_$1 = C11C_$1-C10C_$2
 1.39 with sigma of 0.015
 N3C-C13C = N2C-C15C = N4C-C14C = N1C-C16C
 1.47 with sigma of 0.015
 C16C-C15C
 1.54 with sigma of 0.015
 Cl4S-C5S = Cl3S-C5S = Cl5S-C7S
 1.74 with sigma of 0.02
 C7C-C2C = C9C-C6C = C8C-C4C
 1.47 with sigma of 0.015
 N4C-C9C = N3C-C7C = N2C-C8C
 1.23 with sigma of 0.015
 N4C-C13C_$1
 2.4 with sigma of 0.02
 C14C-N3C_$1
 2.4 with sigma of 0.02
 C10C_$1-C10C
 2.41 with sigma of 0.02
 C11C-C11C_$1
 2.41 with sigma of 0.02
 C10C_$1-C10C_$2
 2.41 with sigma of 0.02
 C4S-C7C \\sim C7C-C3C
 with sigma of 0.02
 C3C-C8C \\sim C8C-C5C
 with sigma of 0.02
 C5C-C9C \\sim C9C-C4S
 with sigma of 0.02
3. Restrained planarity
 N3C, N4C, N2C, C4C, C3C, C2C, C4S, C6C, C5C, C7C, C8C, C9C
 with sigma of 0.01
4. Uiso/Uaniso restraints and constraints
Uiso(C7C) = Uiso(N3C) = Uiso(C13C) = Uiso(C14C) = Uiso(N4C) = Uiso(C9C)
5. Rigid body (RIGU) restrains
 N3B, N2B, N4B, N1B, C1B, C6B, C5B, C4B, C3B, C2B, C7B, C8B, C9B, C10B, C11B,
 C12B, C13B, C14B, C15B, C16B, C17B, C18B, C19B
 with sigma for 1-2 distances of 0.004 and sigma for 1-3 distances of 0.004
 Cl5S, C7S
 with sigma for 1-2 distances of 0.004 and sigma for 1-3 distances of 0.004
 C4A, C5A, C6A, C7A, C8A, C9A
 with sigma for 1-2 distances of 0.004 and sigma for 1-3 distances of 0.004
6. Others
 Sof(N3C)=Sof(N1C)=Sof(N4C)=Sof(N2C)=Sof(C4C)=Sof(C3C)=Sof(H3C)=Sof(C2C)=
 Sof(H4S)=Sof(C6C)=Sof(C5C)=Sof(H5C)=Sof(C7C)=Sof(H7C)=Sof(C8C)=Sof(H8C)=
 Sof(C9C)=Sof(H9C)=Sof(C10C)=Sof(H10C)=Sof(C11C)=Sof(C12C)=Sof(H12C)=Sof(C13C)=
 Sof(H13C)=Sof(C15C)=Sof(H15A)=Sof(H15B)=Sof(C16C)=Sof(C17C)=Sof(H17B)=
 Sof(H17C)=Sof(H17D)=1-FVAR(1)
 Sof(O2S)=Sof(O1S)=Sof(C1S)=Sof(H1SA)=Sof(H1SB)=Sof(C2S)=Sof(H2SA)=Sof(H2SB)=
 Sof(C3S)=Sof(H3SA)=Sof(H3SB)=Sof(H4SA)=Sof(H4SB)=Sof(C14C)=Sof(H14B)=Sof(H14C)=
 Sof(N3B)=Sof(N2B)=Sof(N4B)=Sof(N1B)=Sof(C1B)=Sof(C6B)=Sof(H6B)=Sof(C5B)=
 Sof(C4B)=Sof(H4B)=Sof(C3B)=Sof(C2B)=Sof(H2B)=Sof(C7B)=Sof(H7B)=Sof(C8B)=
 Sof(H8B)=Sof(C9B)=Sof(H9B)=Sof(C10B)=Sof(C11B)=Sof(H11B)=Sof(C12B)=Sof(C13B)=
 Sof(H13A)=Sof(H13B)=Sof(C14B)=Sof(H14D)=Sof(H14E)=Sof(C15B)=Sof(C16B)=
 Sof(H16B)=Sof(C17B)=Sof(H17E)=Sof(H17F)=Sof(H17G)=Sof(C18B)=Sof(H18B)=
 Sof(H18C)=Sof(H18D)=Sof(C19B)=Sof(H19C)=Sof(H19D)=Sof(H19E)=Sof(C1)=Sof(H1B)=
 Sof(H1C)=Sof(H1D)=FVAR(1)
 Fixed Sof: Cl4S(0.33333) Cl3S(0.33333) C5S(0.33333) O8S(0.08333) O9S(0.25)
 Cl5S(0.5) C7S(0.25) H7SA(0.25) H7SB(0.25) O3S(0.05556) O7S(0.33333)
 O6S(0.11111) O5S(0.08333) C2(0.33333) Cl1S(0.33333) O10S(0.08333)
7.a Ternary CH refined with riding coordinates:
 C4A(H4A), C9A(H9A), C18A(H18A), C23A(H23A)
7.b Secondary CH2 refined with riding coordinates:
 C5A(H5AA,H5AB), C6A(H6AA,H6AB), C7A(H7AA,H7AB), C8A(H8AA,H8AB), C19A(H19A,
 H19B), C20A(H20A,H20B), C21A(H21A,H21B), C22A(H22A,H22B), C1S(H1SA,H1SB),
 C2S(H2SA,H2SB), C3S(H3SA,H3SB), C4S(H4SA,H4SB), C14C(H14B,H14C), C15C(H15A,
 H15B), C13B(H13A,H13B), C14B(H14D,H14E), C7S(H7SA,H7SB)
7.c Aromatic/amide H refined with riding coordinates:
 C1A(H1A), C3A(H3A), C10A(H10A), C16A(H16A), C14A(H14A), C12A(H12A),
 C17A(H17A), C24A(H24A), C3C(H3C), C4S(H4S), C5C(H5C), C7C(H7C), C8C(H8C),
 C9C(H9C), C10C(H10C), C12C(H12C), C13C(H13C), C6B(H6B), C4B(H4B), C2B(H2B),
 C7B(H7B), C8B(H8B), C9B(H9B), C11B(H11B), C16B(H16B)
7.d Fitted hexagon refined as free rotating group:
 C11A(C16A,C15A,C14A,C13A,C12A), C4C(C3C,C2C,C4S,C6C,C5C), C1B(C6B,C5B,C4B,C3B,
 C2B)
7.e Idealised Me refined as rotating group:
 C17C(H17B,H17C,H17D), C17B(H17E,H17F,H17G), C18B(H18B,H18C,H18D), C19B(H19C,
 H19D,H19E), C1(H1B,H1C,H1D)
;
_olex2_submission_special_instructions 'No special instructions were received'

loop_
_space_group_symop_operation_xyz
'x, y, z'
'-y, x-y, z'
'-x+y, -x, z'
'y, x, -z'
'x-y, -y, -z'
'-x, -x+y, -z'

loop_
_atom_site_label
_atom_site_type_symbol
_atom_site_fract_x
_atom_site_fract_y
_atom_site_fract_z
_atom_site_U_iso_or_equiv
_atom_site_adp_type
_atom_site_occupancy
_atom_site_site_symmetry_order
_atom_site_calc_flag
_atom_site_refinement_flags_posn
_atom_site_refinement_flags_adp
_atom_site_refinement_flags_occupancy
_atom_site_disorder_assembly
_atom_site_disorder_group
N4A N 0.9279(5) 0.6933(6) 0.4279(3) 0.060(2) Uani 1 1 d . . . . .
N3A N 0.7748(5) 0.7132(5) 0.4361(3) 0.054(2) Uani 1 1 d . . . . .
N1A N 0.7563(5) 0.8906(5) 0.1664(2) 0.053(2) Uani 1 1 d . . . . .
N2A N 0.6509(6) 0.8173(5) 0.2484(3) 0.062(2) Uani 1 1 d . . . . .
C1A C 0.9371(7) 1.0256(6) 0.1689(3) 0.059(3) Uani 1 1 d . . . . .
H1A H 0.8941 1.0434 0.1695 0.070 Uiso 1 1 calc R . . . .
C2A C 0.9111(7) 0.9376(6) 0.1685(3) 0.056(2) Uani 1 1 d . . . . .
C3A C 0.8178(6) 0.8693(6) 0.1682(3) 0.052(2) Uani 1 1 d . . . . .
H3A H 0.8020 0.8091 0.1694 0.063 Uiso 1 1 calc R . . . .
C4A C 0.6663(6) 0.8183(7) 0.1635(4) 0.063(3) Uani 1 1 d . U . . .
H4A H 0.6653 0.7611 0.1664 0.075 Uiso 1 1 calc R . . . .
C5A C 0.6284(8) 0.8230(8) 0.1163(4) 0.086(3) Uani 1 1 d . U . . .
H5AA H 0.6610 0.8131 0.0912 0.104 Uiso 1 1 calc R . . . .
H5AB H 0.6363 0.8825 0.1121 0.104 Uiso 1 1 calc R . . . .
C6A C 0.5300(10) 0.7541(11) 0.1126(7) 0.122(5) Uani 1 1 d . U . . .
H6AA H 0.5065 0.7614 0.0826 0.146 Uiso 1 1 calc R . . . .
H6AB H 0.5223 0.6943 0.1134 0.146 Uiso 1 1 calc R . . . .
C7A C 0.4810(10) 0.7648(12) 0.1518(7) 0.131(6) Uani 1 1 d . U . . .
H7AA H 0.4183 0.7188 0.1496 0.157 Uiso 1 1 calc R . . . .
H7AB H 0.4845 0.8227 0.1490 0.157 Uiso 1 1 calc R . . . .
C8A C 0.5160(8) 0.7587(10) 0.1988(6) 0.105(4) Uani 1 1 d . U . . .
H8AA H 0.5083 0.6992 0.2028 0.126 Uiso 1 1 calc R . . . .
H8AB H 0.4823 0.7679 0.2236 0.126 Uiso 1 1 calc R . . . .
C9A C 0.6134(6) 0.8275(6) 0.2032(4) 0.062(2) Uani 1 1 d . U . . .
H9A H 0.6201 0.8875 0.2020 0.075 Uiso 1 1 calc R . . . .
C10A C 0.6762(7) 0.8787(8) 0.2767(4) 0.067(3) Uani 1 1 d . . . . .
H10A H 0.6721 0.9289 0.2683 0.080 Uiso 1 1 calc R . . . .
C11A C 0.7133(4) 0.8767(4) 0.32379(18) 0.059(3) Uani 1 1 d . . . . .
C16A C 0.7365(5) 0.9462(3) 0.3545(2) 0.058(3) Uani 1 1 d G . . . .
H16A H 0.7311 0.9952 0.3452 0.070 Uiso 1 1 calc R . . . .
C15A C 0.7677(5) 0.9439(3) 0.3987(2) 0.063(3) Uani 1 1 d G . . . .
C14A C 0.7756(5) 0.8722(4) 0.41222(17) 0.064(3) Uani 1 1 d G . . . .
H14A H 0.7969 0.8707 0.4424 0.077 Uiso 1 1 calc R . . . .
C13A C 0.7524(5) 0.8027(3) 0.3815(2) 0.059(3) Uani 1 1 d G . . . .
C12A C 0.7212(4) 0.8050(3) 0.33732(19) 0.059(3) Uani 1 1 d G . . . .
H12A H 0.7054 0.7575 0.3163 0.070 Uiso 1 1 calc R . . . .
C17A C 0.7568(7) 0.7234(6) 0.3955(4) 0.058(3) Uani 1 1 d . . . . .
H17A H 0.7456 0.6795 0.3729 0.070 Uiso 1 1 calc R . . . .
C18A C 0.7740(6) 0.6324(6) 0.4478(3) 0.049(2) Uani 1 1 d . . . . .
H18A H 0.7598 0.5948 0.4193 0.059 Uiso 1 1 calc R . . . .
C19A C 0.7035(7) 0.5822(7) 0.4857(4) 0.063(3) Uani 1 1 d . . . . .
H19A H 0.7142 0.6218 0.5125 0.075 Uiso 1 1 calc R . . . .
H19B H 0.6446 0.5646 0.4729 0.075 Uiso 1 1 calc R . . . .
C20A C 0.7048(8) 0.5015(7) 0.5023(4) 0.069(3) Uani 1 1 d . . . . .
H20A H 0.6908 0.4601 0.4760 0.082 Uiso 1 1 calc R . . . .
H20B H 0.6596 0.4717 0.5267 0.082 Uiso 1 1 calc R . . . .
C21A C 0.7961(7) 0.5272(7) 0.5221(4) 0.062(3) Uani 1 1 d . . . . .
H21A H 0.8100 0.5674 0.5490 0.075 Uiso 1 1 calc R . . . .
H21B H 0.7973 0.4742 0.5326 0.075 Uiso 1 1 calc R . . . .
C22A C 0.8631(7) 0.5731(7) 0.4829(4) 0.065(3) Uani 1 1 d . . . . .
H22A H 0.9224 0.5885 0.4942 0.078 Uiso 1 1 calc R . . . .
H22B H 0.8484 0.5318 0.4564 0.078 Uiso 1 1 calc R . . . .
C23A C 0.8648(6) 0.6546(6) 0.4662(3) 0.050(2) Uani 1 1 d . . . . .
H23A H 0.8822 0.6977 0.4924 0.060 Uiso 1 1 calc R . . . .
C24A C 0.9834(7) 0.7748(7) 0.4327(4) 0.063(3) Uani 1 1 d . . . . .
H24A H 0.9784 0.8053 0.4587 0.076 Uiso 1 1 calc R . . . .
O2S O 0.9160(8) 0.6598(8) 0.2514(4) 0.070(3) Uiso 0.654(6) 1 d . . . A 1
O1S O 0.7673(8) 0.6738(8) 0.2736(4) 0.075(3) Uiso 0.654(6) 1 d . . . A 1
C1S C 0.8307(11) 0.5802(11) 0.2562(6) 0.069(4) Uiso 0.654(6) 1 d . . . A 1
H1SA H 0.8408 0.5301 0.2608 0.083 Uiso 0.654(6) 1 calc R . . A 1
H1SB H 0.7986 0.5702 0.2264 0.083 Uiso 0.654(6) 1 calc R . . A 1
C2S C 0.9041(13) 0.7304(13) 0.2366(6) 0.080(5) Uiso 0.654(6) 1 d . . . A 1
H2SA H 0.8746 0.7165 0.2058 0.096 Uiso 0.654(6) 1 calc R . . A 1
H2SB H 0.9620 0.7846 0.2334 0.096 Uiso 0.654(6) 1 calc R . . A 1
C3S C 0.8520(13) 0.7436(13) 0.2699(7) 0.081(5) Uiso 0.654(6) 1 d . . . A 1
H3SA H 0.8808 0.7544 0.3008 0.098 Uiso 0.654(6) 1 calc R . . A 1
H3SB H 0.8495 0.7969 0.2613 0.098 Uiso 0.654(6) 1 calc R . . A 1
N3C N 0.6057(19) 0.5686(7) 0.3137(8) 0.121(6) Uiso 0.346(6) 1 d D . . A 2
N1C N 0.802(3) 0.578(2) 0.0484(12) 0.106(11) Uiso 0.346(6) 1 d D . . A 2
N4C N 0.9686(15) 0.5639(7) 0.3169(8) 0.121(6) Uiso 0.346(6) 1 d D . . A 2
N2C N 0.8502(19) 0.6798(5) 0.1324(7) 0.112(11) Uiso 0.346(6) 1 d D . . A 2
C4C C 0.8463(10) 0.6328(3) 0.2078(4) 0.078(9) Uiso 0.346(6) 1 d D . . A 2
C3C C 0.7662(9) 0.6273(4) 0.2177(4) 0.093(11) Uiso 0.346(6) 1 d DG . . A 2
H3C H 0.7371 0.6420 0.1945 0.111 Uiso 0.346(6) 1 calc R . . A 2
C2C C 0.7285(8) 0.6002(4) 0.2616(5) 0.122(15) Uiso 0.346(6) 1 d DG . . A 2
C4S C 0.7711(9) 0.5787(4) 0.2955(4) 0.139(6) Uiso 1 1 d DG . . . .
H4SA H 0.7989 0.5888 0.3267 0.166 Uiso 0.654(6) 1 calc R . . A 1
H4SB H 0.7127 0.5245 0.2957 0.166 Uiso 0.654(6) 1 calc R . . A 1
H4S H 0.7454 0.5602 0.3255 0.166 Uiso 0.346(6) 1 calc R . . A 2
C6C C 0.8512(9) 0.5843(4) 0.2857(4) 0.092(11) Uiso 0.346(6) 1 d DG . . A 2
C5C C 0.8888(8) 0.6113(4) 0.2418(4) 0.097(12) Uiso 0.346(6) 1 d DG . . A 2
H5C H 0.9436 0.6152 0.2350 0.116 Uiso 0.346(6) 1 calc R . . A 2
C7C C 0.6426(14) 0.5929(6) 0.2743(8) 0.121(6) Uiso 0.346(6) 1 d D . . A 2
H7C H 0.6135 0.6076 0.2511 0.145 Uiso 0.346(6) 1 calc R . . A 2
C8C C 0.8876(15) 0.6608(5) 0.1625(6) 0.086(10) Uiso 0.346(6) 1 d D . . A 2
H8C H 0.9424 0.6643 0.1562 0.103 Uiso 0.346(6) 1 calc R . . A 2
C9C C 0.8971(14) 0.5612(6) 0.3221(7) 0.121(6) Uiso 0.346(6) 1 d D . . A 2
H9C H 0.8694 0.5430 0.3517 0.145 Uiso 0.346(6) 1 calc R . . A 2
C10C C 0.6047(17) 0.360(2) 0.0553(14) 0.102(12) Uiso 0.346(6) 1 d D . . A 2
H10C H 0.5623 0.3787 0.0573 0.122 Uiso 0.346(6) 1 calc R . . A 2
C11C C 0.694(2) 0.4227(10) 0.0538(14) 0.098(12) Uiso 0.346(6) 1 d D . . A 2
C12C C 0.728(3) 0.523(3) 0.0550(14) 0.097(12) Uiso 0.346(6) 1 d . . . A 2
H12C H 0.6867 0.5419 0.0616 0.116 Uiso 0.346(6) 1 calc R . . A 2
C13C C 0.519(2) 0.562(2) 0.317(2) 0.121(6) Uiso 0.346(6) 1 d D . . A 2
H13C H 0.5012 0.5999 0.3026 0.145 Uiso 0.346(6) 1 calc R . . A 2
C14C C 1.020(2) 0.538(2) 0.3477(9) 0.121(6) Uiso 0.654(6) 1 d D . . A 2
H14B H 0.9840 0.5043 0.3748 0.145 Uiso 0.654(6) 1 calc R . . A 2
H14C H 1.0734 0.5910 0.3591 0.145 Uiso 0.654(6) 1 calc R . . A 2
C15C C 0.898(2) 0.722(3) 0.0891(10) 0.075(11) Uiso 0.346(6) 1 d D . . A 2
H15A H 0.9493 0.7132 0.0849 0.090 Uiso 0.346(6) 1 calc R . . A 2
H15B H 0.9185 0.7854 0.0889 0.090 Uiso 0.346(6) 1 calc R . . A 2
C16C C 0.827(3) 0.672(2) 0.0509(18) 0.078(15) Uiso 0.346(6) 1 d D . . A 2
C17C C 0.770(4) 0.705(4) 0.0485(18) 0.119(15) Uiso 0.346(6) 1 d . . . A 2
H17B H 0.7348 0.6836 0.0201 0.178 Uiso 0.346(6) 1 calc GR . . A 2
H17C H 0.8042 0.7695 0.0480 0.178 Uiso 0.346(6) 1 calc GR . . A 2
H17D H 0.7314 0.6854 0.0758 0.178 Uiso 0.346(6) 1 calc GR . . A 2
N3B N 0.5071(10) 0.5206(8) 0.2783(5) 0.068(3) Uani 0.654(6) 1 d . U . A 1
N2B N 0.3812(10) 0.2981(10) 0.0899(5) 0.072(4) Uani 0.654(6) 1 d . U . A 1
N4B N 0.5620(8) 0.4733(8) 0.3639(4) 0.055(3) Uani 0.654(6) 1 d . U . A 1
N1B N 0.3534(10) 0.1171(11) 0.0985(5) 0.078(4) Uani 0.654(6) 1 d . U . A 1
C1B C 0.5579(7) 0.5217(7) 0.2016(3) 0.070(4) Uani 0.654(6) 1 d . U . A 1
C6B C 0.4839(6) 0.4433(7) 0.1886(3) 0.067(4) Uani 0.654(6) 1 d G U . A 1
H6B H 0.4371 0.4130 0.2101 0.081 Uiso 0.654(6) 1 calc R . . A 1
C5B C 0.4785(6) 0.4092(6) 0.1443(3) 0.069(4) Uani 0.654(6) 1 d G U . A 1
C4B C 0.5471(7) 0.4535(8) 0.1128(3) 0.076(4) Uani 0.654(6) 1 d G U . A 1
H4B H 0.5434 0.4302 0.0825 0.091 Uiso 0.654(6) 1 calc R . . A 1
C3B C 0.6211(6) 0.5319(8) 0.1257(3) 0.079(4) Uani 0.654(6) 1 d G U . A 1
C2B C 0.6265(6) 0.5660(6) 0.1701(4) 0.073(4) Uani 0.654(6) 1 d G U . A 1
H2B H 0.6771 0.6196 0.1790 0.088 Uiso 0.654(6) 1 calc R . . A 1
C7B C 0.5645(13) 0.5618(12) 0.2469(6) 0.071(4) Uani 0.654(6) 1 d . U . A 1
H7B H 0.6121 0.6192 0.2531 0.085 Uiso 0.654(6) 1 calc R . . A 1
C8B C 0.3949(13) 0.3258(13) 0.1319(6) 0.077(4) Uani 0.654(6) 1 d . U . A 1
H8B H 0.3525 0.2939 0.1553 0.092 Uiso 0.654(6) 1 calc R . . A 1
C9B C 0.6966(11) 0.4226(11) 0.3674(4) 0.056(3) Uani 0.654(6) 1 d . U . A 1
H9B H 0.7172 0.4840 0.3680 0.067 Uiso 0.654(6) 1 calc R . . A 1
C10B C 0.6068(10) 0.3638(10) 0.3670(4) 0.054(3) Uani 0.654(6) 1 d . U . A 1
C11B C 0.5419(10) 0.3929(11) 0.3654(4) 0.056(3) Uani 0.654(6) 1 d . U . A 1
H11B H 0.4814 0.3493 0.3654 0.067 Uiso 0.654(6) 1 calc R . . A 1
C12B C 0.4948(12) 0.4999(14) 0.3655(7) 0.075(4) Uani 0.654(6) 1 d . U . A 1
C13B C 0.511(2) 0.5594(16) 0.3271(8) 0.104(7) Uani 0.654(6) 1 d . U . A 1
H13A H 0.5701 0.6118 0.3313 0.125 Uiso 0.654(6) 1 calc R . . A 1
H13B H 0.4675 0.5793 0.3285 0.125 Uiso 0.654(6) 1 calc R . . A 1
C14B C 0.3020(15) 0.2231(17) 0.0826(7) 0.084(5) Uani 0.654(6) 1 d . U . A 1
H14D H 0.2675 0.2372 0.0605 0.101 Uiso 0.654(6) 1 calc R . . A 1
H14E H 0.2694 0.2060 0.1125 0.101 Uiso 0.654(6) 1 calc R . . A 1
C15B C 0.3057(18) 0.1431(18) 0.0636(8) 0.086(6) Uani 0.654(6) 1 d . U . A 1
C16B C 0.4222(13) 0.1162(13) 0.0900(6) 0.077(5) Uani 0.654(6) 1 d . U . A 1
H16B H 0.4474 0.1332 0.0598 0.092 Uiso 0.654(6) 1 calc R . . A 1
C17B C 0.2196(14) 0.0653(14) 0.0527(7) 0.088(5) Uani 0.654(6) 1 d . U . A 1
H17E H 0.2276 0.0152 0.0455 0.132 Uiso 0.654(6) 1 calc GR . . A 1
H17F H 0.1937 0.0782 0.0257 0.132 Uiso 0.654(6) 1 calc GR . . A 1
H17G H 0.1803 0.0510 0.0796 0.132 Uiso 0.654(6) 1 calc GR . . A 1
C18B C 0.3580(16) 0.1733(16) 0.0172(6) 0.096(6) Uani 0.654(6) 1 d . U . A 1
H18B H 0.4090 0.2323 0.0212 0.144 Uiso 0.654(6) 1 calc GR . . A 1
H18C H 0.3200 0.1746 -0.0074 0.144 Uiso 0.654(6) 1 calc GR . . A 1
H18D H 0.3780 0.1322 0.0086 0.144 Uiso 0.654(6) 1 calc GR . . A 1
C19B C 0.5098(13) 0.5552(13) 0.4070(7) 0.088(5) Uani 0.654(6) 1 d . U . A 1
H19C H 0.5090 0.5229 0.4350 0.133 Uiso 0.654(6) 1 calc GR . . A 1
H19D H 0.4634 0.5706 0.4091 0.133 Uiso 0.654(6) 1 calc GR . . A 1
H19E H 0.5671 0.6091 0.4043 0.133 Uiso 0.654(6) 1 calc GR . . A 1
Cl2S Cl 1.0000 1.0000 0.2865(6) 0.216(5) Uiso 1 3 d S T P B 1
Cl4S Cl 0.6357(17) 0.3605(16) 0.1597(7) 0.175(6) Uiso 0.3333 1 d D . . C 1
Cl3S Cl 0.6688(14) 0.3589(8) 0.2495(3) 0.101(4) Uiso 0.3333 1 d D . . C 1
C5S C 0.623(4) 0.286(2) 0.2022(12) 0.16(2) Uiso 0.3333 1 d D . . C 1
O8S O 0.3333 0.6667 0.040(5) 0.20(5) Uiso 0.25 3 d S T P D 1
O9S O 0.382(6) 0.716(6) -0.007(3) 0.24(4) Uiso 0.25 1 d . . . E 3
Cl5S Cl 0.4605(8) 0.5434(7) 0.0292(3) 0.135(3) Uani 0.5 1 d D U . F 1
C7S C 0.4464(17) 0.4464(17) 0.0000 0.084(8) Uani 0.5 2 d DS TU P F 1
H7SA H 0.4276 0.3985 0.0232 0.100 Uiso 0.25 1 calc R . . F 1
H7SB H 0.3985 0.4276 -0.0232 0.100 Uiso 0.25 1 calc R . . F 1
O3S O 1.0000 1.0000 0.5000 0.21(5) Uiso 0.3334 6 d S T P . .
O7S O 0.454(3) 0.483(4) 0.0278(14) 0.136(13) Uiso 0.3333 1 d . . . G 2
O6S O 1.0000 1.0000 0.027(4) 0.25(5) Uiso 0.3333 3 d S T P . .
O4S O 0.9104(12) 0.8307(10) 0.2875(5) 0.168(5) Uiso 1 1 d . . . H 2
C1 C 0.4026(13) 0.4273(13) 0.3581(6) 0.078(5) Uani 0.654(6) 1 d . . . A 1
H1B H 0.4007 0.3914 0.3315 0.116 Uiso 0.654(6) 1 calc GR . . A 1
H1C H 0.3647 0.4523 0.3519 0.116 Uiso 0.654(6) 1 calc GR . . A 1
H1D H 0.3818 0.3905 0.3861 0.116 Uiso 0.654(6) 1 calc GR . . A 1
O5S O 0.3333 0.6667 0.288(2) 0.105(19) Uiso 0.25 3 d S T P . .
C2 C 1.059(3) 1.022(3) 0.3257(15) 0.097(12) Uiso 0.3333 1 d . . . . .
Cl1S Cl 1.027(11) 0.985(12) 0.3671(18) 0.44(4) Uiso 0.3333 1 d . . . B .
O10S O 0.3333 0.6667 0.388(4) 0.17(4) Uiso 0.25 3 d S T P . .

loop_
_atom_site_aniso_label
_atom_site_aniso_U_11
_atom_site_aniso_U_22
_atom_site_aniso_U_33
_atom_site_aniso_U_23
_atom_site_aniso_U_13
_atom_site_aniso_U_12
N4A 0.036(4) 0.054(6) 0.084(6) 0.003(4) 0.011(4) 0.016(4)
N3A 0.058(5) 0.029(4) 0.069(6) 0.001(4) 0.012(4) 0.016(4)
N1A 0.051(5) 0.044(5) 0.056(4) -0.002(4) -0.007(4) 0.018(4)
N2A 0.062(5) 0.034(4) 0.079(5) 0.007(4) 0.011(4) 0.016(4)
C1A 0.053(6) 0.054(7) 0.077(6) 0.003(5) -0.003(5) 0.033(5)
C2A 0.054(6) 0.045(6) 0.072(6) 0.004(5) 0.000(5) 0.028(5)
C3A 0.038(5) 0.046(5) 0.064(6) -0.002(4) -0.009(4) 0.014(5)
C4A 0.045(5) 0.050(6) 0.082(6) 0.001(5) -0.016(4) 0.015(4)
C5A 0.090(7) 0.060(7) 0.094(6) -0.011(5) -0.037(6) 0.026(6)
C6A 0.087(8) 0.083(9) 0.167(11) -0.003(8) -0.057(7) 0.021(7)
C7A 0.059(8) 0.104(12) 0.183(11) 0.002(9) -0.039(7) 0.005(7)
C8A 0.046(6) 0.082(8) 0.169(10) 0.012(8) -0.005(6) 0.018(6)
C9A 0.048(5) 0.049(5) 0.090(6) 0.010(5) -0.007(4) 0.025(4)
C10A 0.055(6) 0.054(7) 0.083(7) 0.018(6) 0.026(6) 0.021(5)
C11A 0.064(6) 0.044(6) 0.077(7) 0.001(5) 0.008(5) 0.032(5)
C16A 0.068(7) 0.042(5) 0.066(6) 0.008(5) 0.023(5) 0.030(5)
C15A 0.080(7) 0.043(6) 0.071(7) 0.004(5) 0.027(6) 0.033(6)
C14A 0.070(7) 0.053(6) 0.070(6) 0.006(5) 0.018(5) 0.032(5)
C13A 0.068(6) 0.036(5) 0.070(6) 0.001(5) 0.021(5) 0.024(5)
C12A 0.059(6) 0.051(6) 0.067(6) 0.005(5) 0.012(5) 0.028(5)
C17A 0.068(7) 0.044(6) 0.057(6) 0.005(5) 0.011(5) 0.024(5)
C18A 0.061(6) 0.033(5) 0.061(5) -0.003(4) -0.002(4) 0.028(5)
C19A 0.052(6) 0.045(6) 0.087(7) 0.010(5) 0.023(5) 0.021(5)
C20A 0.071(7) 0.052(6) 0.078(7) 0.012(5) 0.023(6) 0.026(5)
C21A 0.063(7) 0.041(5) 0.079(7) 0.008(5) 0.005(5) 0.023(5)
C22A 0.047(6) 0.055(6) 0.091(7) 0.017(5) 0.002(5) 0.023(5)
C23A 0.045(5) 0.042(5) 0.061(5) -0.007(4) -0.003(4) 0.020(4)
C24A 0.056(6) 0.061(7) 0.059(6) 0.003(5) -0.010(5) 0.020(6)
N3B 0.089(9) 0.050(7) 0.083(7) -0.012(5) -0.003(6) 0.048(7)
N2B 0.070(8) 0.082(8) 0.069(7) 0.002(6) -0.017(6) 0.042(7)
N4B 0.052(7) 0.062(6) 0.049(6) -0.008(5) 0.003(5) 0.028(6)
N1B 0.071(8) 0.098(10) 0.058(7) -0.013(6) -0.010(6) 0.037(8)
C1B 0.075(8) 0.063(8) 0.082(7) -0.004(6) -0.010(6) 0.041(6)
C6B 0.072(8) 0.062(8) 0.067(7) 0.005(6) -0.002(6) 0.034(6)
C5B 0.077(8) 0.077(8) 0.065(7) 0.001(6) -0.008(6) 0.047(6)
C4B 0.074(8) 0.100(10) 0.060(7) 0.004(7) -0.010(6) 0.049(7)
C3B 0.068(9) 0.100(10) 0.077(8) 0.002(7) -0.013(7) 0.047(8)
C2B 0.078(9) 0.070(9) 0.082(8) 0.013(6) 0.002(6) 0.044(8)
C7B 0.084(10) 0.060(9) 0.079(7) 0.001(6) -0.008(6) 0.044(8)
C8B 0.086(9) 0.080(9) 0.079(8) 0.002(7) -0.014(7) 0.052(7)
C9B 0.065(7) 0.066(9) 0.042(7) -0.009(7) -0.001(6) 0.037(7)
C10B 0.060(7) 0.070(9) 0.037(7) -0.014(6) 0.001(6) 0.036(7)
C11B 0.064(8) 0.065(8) 0.042(8) -0.007(6) 0.005(6) 0.035(7)
C12B 0.055(9) 0.090(10) 0.092(8) -0.031(7) -0.018(7) 0.045(8)
C13B 0.17(2) 0.095(13) 0.088(9) -0.024(7) -0.008(8) 0.091(14)
C14B 0.080(10) 0.095(10) 0.068(10) -0.010(8) -0.002(8) 0.037(8)
C15B 0.085(10) 0.109(11) 0.061(10) -0.017(7) -0.010(8) 0.046(8)
C16B 0.072(9) 0.081(12) 0.067(10) -0.024(9) -0.013(8) 0.030(9)
C17B 0.085(10) 0.100(11) 0.074(10) -0.011(8) -0.018(8) 0.043(8)
C18B 0.115(13) 0.110(14) 0.063(8) -0.019(8) 0.006(9) 0.055(11)
C19B 0.072(11) 0.095(12) 0.090(9) -0.026(8) 0.004(8) 0.035(10)
Cl5S 0.188(10) 0.096(6) 0.123(6) 0.014(5) -0.027(6) 0.073(6)
C7S 0.079(14) 0.079(14) 0.076(18) 0.029(7) -0.029(7) 0.026(15)
C1 0.081(13) 0.069(11) 0.068(10) 0.017(9) 0.003(9) 0.026(10)

loop_
_atom_type_symbol
_atom_type_description
_atom_type_scat_dispersion_real
_atom_type_scat_dispersion_imag
_atom_type_scat_source
C C 0.0033 0.0016 'International Tables Vol C Tables 4.2.6.8 and 6.1.1.4'
H H 0.0000 0.0000 'International Tables Vol C Tables 4.2.6.8 and 6.1.1.4'
Cl Cl 0.1484 0.1585 'International Tables Vol C Tables 4.2.6.8 and 6.1.1.4'
N N 0.0061 0.0033 'International Tables Vol C Tables 4.2.6.8 and 6.1.1.4'
O O 0.0106 0.0060 'International Tables Vol C Tables 4.2.6.8 and 6.1.1.4'

loop_
_geom_angle_atom_site_label_1
_geom_angle_atom_site_label_2
_geom_angle_atom_site_label_3
_geom_angle
_geom_angle_site_symmetry_1
_geom_angle_site_symmetry_3
C24A N4A C23A 114.8(9) . .
C17A N3A C18A 118.5(8) . .
C3A N1A C4A 116.4(8) . .
C10A N2A C9A 116.6(9) . .
C2A C1A H1A 119.9 3_675 .
C2A C1A H1A 119.9 . .
C2A C1A C2A 120.2(10) . 3_675
C1A C2A C1A 119.7(10) . 2_765
C1A C2A C3A 121.7(9) . .
C1A C2A C3A 118.6(9) 2_765 .
N1A C3A C2A 120.7(8) . .
N1A C3A H3A 119.7 . .
C2A C3A H3A 119.7 . .
N1A C4A H4A 109.8 . .
N1A C4A C5A 108.4(8) . .
N1A C4A C9A 108.5(8) . .
C5A C4A H4A 109.8 . .
C5A C4A C9A 110.5(9) . .
C9A C4A H4A 109.8 . .
C4A C5A H5AA 109.3 . .
C4A C5A H5AB 109.3 . .
C4A C5A C6A 111.5(11) . .
H5AA C5A H5AB 108.0 . .
C6A C5A H5AA 109.3 . .
C6A C5A H5AB 109.3 . .
C5A C6A H6AA 109.7 . .
C5A C6A H6AB 109.7 . .
H6AA C6A H6AB 108.2 . .
C7A C6A C5A 110.0(13) . .
C7A C6A H6AA 109.7 . .
C7A C6A H6AB 109.7 . .
C6A C7A H7AA 109.1 . .
C6A C7A H7AB 109.1 . .
C6A C7A C8A 112.7(15) . .
H7AA C7A H7AB 107.8 . .
C8A C7A H7AA 109.1 . .
C8A C7A H7AB 109.1 . .
C7A C8A H8AA 109.5 . .
C7A C8A H8AB 109.5 . .
C7A C8A C9A 110.7(11) . .
H8AA C8A H8AB 108.1 . .
C9A C8A H8AA 109.5 . .
C9A C8A H8AB 109.5 . .
N2A C9A C4A 107.7(8) . .
N2A C9A C8A 111.1(9) . .
N2A C9A H9A 109.1 . .
C4A C9A H9A 109.1 . .
C8A C9A C4A 110.7(10) . .
C8A C9A H9A 109.1 . .
N2A C10A H10A 118.8 . .
N2A C10A C11A 122.4(9) . .
C11A C10A H10A 118.8 . .
C16A C11A C10A 119.2(6) . .
C16A C11A C12A 120.0 . .
C12A C11A C10A 120.8(6) . .
C11A C16A H16A 120.0 . .
C11A C16A C15A 120.0 . .
C15A C16A H16A 120.0 . .
C16A C15A C14A 120.0 . .
C16A C15A C24A 121.2(6) . 3_675
C14A C15A C24A 118.8(6) . 3_675
C15A C14A H14A 120.0 . .
C13A C14A C15A 120.0 . .
C13A C14A H14A 120.0 . .
C14A C13A C17A 121.4(6) . .
C12A C13A C14A 120.0 . .
C12A C13A C17A 118.6(6) . .
C11A C12A H12A 120.0 . .
C13A C12A C11A 120.0 . .
C13A C12A H12A 120.0 . .
N3A C17A C13A 121.6(9) . .
N3A C17A H17A 119.2 . .
C13A C17A H17A 119.2 . .
N3A C18A H18A 109.5 . .
N3A C18A C19A 109.4(7) . .
N3A C18A C23A 109.3(8) . .
C19A C18A H18A 109.5 . .
C23A C18A H18A 109.5 . .
C23A C18A C19A 109.6(8) . .
C18A C19A H19A 109.2 . .
C18A C19A H19B 109.2 . .
H19A C19A H19B 107.9 . .
C20A C19A C18A 112.0(8) . .
C20A C19A H19A 109.2 . .
C20A C19A H19B 109.2 . .
C19A C20A H20A 109.6 . .
C19A C20A H20B 109.6 . .
C19A C20A C21A 110.1(9) . .
H20A C20A H20B 108.1 . .
C21A C20A H20A 109.6 . .
C21A C20A H20B 109.6 . .
C20A C21A H21A 110.3 . .
C20A C21A H21B 110.3 . .
H21A C21A H21B 108.5 . .
C22A C21A C20A 107.2(9) . .
C22A C21A H21A 110.3 . .
C22A C21A H21B 110.3 . .
C21A C22A H22A 109.1 . .
C21A C22A H22B 109.1 . .
H22A C22A H22B 107.9 . .
C23A C22A C21A 112.4(9) . .
C23A C22A H22A 109.1 . .
C23A C22A H22B 109.1 . .
N4A C23A C18A 108.0(7) . .
N4A C23A C22A 109.5(8) . .
N4A C23A H23A 109.7 . .
C18A C23A H23A 109.7 . .
C22A C23A C18A 110.3(8) . .
C22A C23A H23A 109.7 . .
N4A C24A C15A 122.1(10) . 2_765
N4A C24A H24A 118.9 . .
C15A C24A H24A 118.9 2_765 .
C2S O2S C1S 109.6(13) . .
C3S O1S C4S 109.0(12) . .
O2S C1S H1SA 108.1 . .
O2S C1S H1SB 108.1 . .
O2S C1S C4S 116.8(13) . .
H1SA C1S H1SB 107.3 . .
C4S C1S H1SA 108.1 . .
C4S C1S H1SB 108.1 . .
O2S C2S H2SA 109.8 . .
O2S C2S H2SB 109.8 . .
O2S C2S C3S 109.2(15) . .
H2SA C2S H2SB 108.3 . .
C3S C2S H2SA 109.8 . .
C3S C2S H2SB 109.8 . .
O1S C3S C2S 113.7(17) . .
O1S C3S H3SA 108.8 . .
O1S C3S H3SB 108.8 . .
C2S C3S H3SA 108.8 . .
C2S C3S H3SB 108.8 . .
H3SA C3S H3SB 107.7 . .
C7C N3C C13C 115(3) . .
C12C N1C C16C 120(4) . .
C9C N4C C14C 132(2) . .
C8C N2C C15C 119(3) . .
C3C C4C C5C 120.0 . .
C3C C4C C8C 121.6(10) . .
C5C C4C C8C 118.4(10) . .
C4C C3C H3C 120.0 . .
C4C C3C C2C 120.0 . .
C2C C3C H3C 120.0 . .
C3C C2C C7C 122.5(9) . .
C4S C2C C3C 120.0 . .
C4S C2C C7C 117.5(9) . .
O1S C4S H4SA 113.0 . .
O1S C4S H4SB 113.0 . .
C1S C4S O1S 93.8(9) . .
C1S C4S H4SA 113.0 . .
C1S C4S H4SB 113.0 . .
C2C C4S H4S 120.0 . .
H4SA C4S H4SB 110.4 . .
C6C C4S C2C 120.0 . .
C6C C4S H4S 120.0 . .
C4S C6C C5C 120.0 . .
C4S C6C C9C 120.1(9) . .
C5C C6C C9C 119.9(9) . .
C4C C5C H5C 120.0 . .
C6C C5C C4C 120.0 . .
C6C C5C H5C 120.0 . .
N3C C7C C2C 125(2) . .
N3C C7C H7C 117.5 . .
C2C C7C H7C 117.5 . .
N2C C8C C4C 118.5(19) . .
N2C C8C H8C 120.7 . .
C4C C8C H8C 120.7 . .
N4C C9C C6C 125.2(19) . .
N4C C9C H9C 117.4 . .
C6C C9C H9C 117.4 . .
C11C C10C H10C 119.8 2_655 .
C11C C10C H10C 119.8 . .
C11C C10C C11C 120.4(14) 2_655 .
C10C C11C C10C 119.4(14) 3_665 .
C10C C11C C12C 122(3) . .
C10C C11C C12C 118(3) 3_665 .
N1C C12C C11C 124(4) . .
N1C C12C H12C 117.8 . .
C11C C12C H12C 117.8 . .
N3C C13C H13C 127.0 . .
N3C C13C C14C 106.1(19) . 2_655
C14C C13C H13C 127.0 2_655 .
N4C C14C C13C 104.8(19) . 3_665
N4C C14C H14B 110.8 . .
N4C C14C H14C 110.8 . .
C13C C14C H14B 110.8 3_665 .
C13C C14C H14C 110.8 3_665 .
H14B C14C H14C 108.9 . .
N2C C15C H15A 111.3 . .
N2C C15C H15B 111.3 . .
N2C C15C C16C 102(3) . .
H15A C15C H15B 109.2 . .
C16C C15C H15A 111.3 . .
C16C C15C H15B 111.3 . .
N1C C16C C15C 112(3) . .
C17C C16C N1C 126(4) . .
C17C C16C C15C 110(4) . .
C16C C17C H17B 109.5 . .
C16C C17C H17C 109.5 . .
C16C C17C H17D 109.5 . .
H17B C17C H17C 109.5 . .
H17B C17C H17D 109.5 . .
H17C C17C H17D 109.5 . .
C7B N3B C13B 122.8(17) . .
C8B N2B C14B 114.7(17) . .
C11B N4B C12B 122.0(14) . .
C16B N1B C15B 124.1(17) . .
C6B C1B C2B 120.0 . .
C6B C1B C7B 121.8(10) . .
C2B C1B C7B 118.2(10) . .
C1B C6B H6B 120.0 . .
C1B C6B C5B 120.0 . .
C5B C6B H6B 120.0 . .
C6B C5B C8B 117.2(10) . .
C4B C5B C6B 120.0 . .
C4B C5B C8B 122.7(10) . .
C5B C4B H4B 120.0 . .
C3B C4B C5B 120.0 . .
C3B C4B H4B 120.0 . .
C4B C3B C2B 120.0 . .
C4B C3B C16B 117.8(10) . 3_665
C2B C3B C16B 122.2(10) . 3_665
C1B C2B H2B 120.0 . .
C3B C2B C1B 120.0 . .
C3B C2B H2B 120.0 . .
N3B C7B C1B 120.5(15) . .
N3B C7B H7B 119.7 . .
C1B C7B H7B 119.7 . .
N2B C8B C5B 119.9(17) . .
N2B C8B H8B 120.1 . .
C5B C8B H8B 120.1 . .
C10B C9B H9B 119.4 . .
C10B C9B H9B 119.4 3_665 .
C10B C9B C10B 121.1(16) . 3_665
C9B C10B C9B 118.9(16) . 2_655
C9B C10B C11B 118.9(14) 2_655 .
C9B C10B C11B 122.3(14) . .
N4B C11B C10B 123.7(15) . .
N4B C11B H11B 118.1 . .
C10B C11B H11B 118.1 . .
N4B C12B C19B 109.1(15) . .
N4B C12B C1 115.1(16) . .
C13B C12B N4B 107.7(17) . .
C13B C12B C19B 103.5(18) . .
C13B C12B C1 104.3(19) . .
C19B C12B C1 116.0(16) . .
N3B C13B H13A 108.5 . .
N3B C13B H13B 108.5 . .
C12B C13B N3B 115.2(17) . .
C12B C13B H13A 108.5 . .
C12B C13B H13B 108.5 . .
H13A C13B H13B 107.5 . .
N2B C14B H14D 108.2 . .
N2B C14B H14E 108.2 . .
N2B C14B C15B 116(2) . .
H14D C14B H14E 107.3 . .
C15B C14B H14D 108.2 . .
C15B C14B H14E 108.2 . .
N1B C15B C14B 108.9(16) . .
N1B C15B C18B 110(2) . .
C14B C15B C18B 106(2) . .
C17B C15B N1B 109(2) . .
C17B C15B C14B 115(2) . .
C17B C15B C18B 107.0(17) . .
N1B C16B C3B 123(2) . 2_655
N1B C16B H16B 118.6 . .
C3B C16B H16B 118.6 2_655 .
C15B C17B H17E 109.5 . .
C15B C17B H17F 109.5 . .
C15B C17B H17G 109.5 . .
H17E C17B H17F 109.5 . .
H17E C17B H17G 109.5 . .
H17F C17B H17G 109.5 . .
C15B C18B H18B 109.5 . .
C15B C18B H18C 109.5 . .
C15B C18B H18D 109.5 . .
H18B C18B H18C 109.5 . .
H18B C18B H18D 109.5 . .
H18C C18B H18D 109.5 . .
C12B C19B H19C 109.5 . .
C12B C19B H19D 109.5 . .
C12B C19B H19E 109.5 . .
H19C C19B H19D 109.5 . .
H19C C19B H19E 109.5 . .
H19D C19B H19E 109.5 . .
Cl2S Cl2S Cl2S 0(10) 2_765 3_675
Cl2S Cl2S C2 0(10) 2_765 3_675
Cl2S Cl2S C2 0(10) 3_675 2_765
Cl2S Cl2S C2 0(10) 3_675 .
Cl2S Cl2S C2 0(10) 3_675 3_675
Cl2S Cl2S C2 0(10) 2_765 2_765
Cl2S Cl2S C2 0(10) 2_765 .
Cl2S Cl2S Cl1S 0(10) 2_765 .
Cl2S Cl2S Cl1S 0(10) 3_675 .
C2 Cl2S C2 65(3) . 3_675
C2 Cl2S C2 65(3) 2_765 3_675
C2 Cl2S C2 65(3) . 2_765
C2 Cl2S Cl1S 29(5) . .
C2 Cl2S Cl1S 38(5) 3_675 .
C2 Cl2S Cl1S 54(3) 2_765 .
Cl4S Cl4S Cl4S 59.999(3) 2_655 3_665
Cl4S Cl4S C5S 77(3) 3_665 .
Cl4S Cl4S C5S 39.5(9) 3_665 2_655
Cl4S Cl4S C5S 55.7(17) 2_655 2_655
Cl4S Cl4S C5S 46.2(18) 2_655 .
C5S Cl4S Cl4S 75(2) 3_665 3_665
C5S Cl4S Cl4S 91(2) 3_665 2_655
C5S Cl4S C5S 42.4(19) . 2_655
C5S Cl4S C5S 42(2) 3_665 2_655
C5S Cl4S C5S 52(3) 3_665 .
Cl3S Cl3S Cl3S 60.006(8) 3_665 2_655
Cl3S Cl3S C5S 105.2(16) 3_665 3_665
Cl3S Cl3S C5S 74(2) 3_665 .
Cl3S Cl3S C5S 81(2) 2_655 2_655
Cl3S Cl3S C5S 100(3) 2_655 3_665
Cl3S Cl3S C5S 54(2) 3_665 2_655
Cl3S Cl3S C5S 50.5(13) 2_655 .
C5S Cl3S C5S 50(3) 3_665 .
C5S Cl3S C5S 52(3) 3_665 2_655
C5S Cl3S C5S 47(3) 2_655 .
Cl4S C5S Cl4S 47.4(15) . 3_665
Cl4S C5S Cl3S 98.9(17) . .
Cl3S C5S Cl4S 92(2) . 3_665
Cl3S C5S Cl4S 113(3) 2_655 3_665
Cl3S C5S Cl4S 90(3) 3_665 3_665
Cl3S C5S Cl4S 122(2) 2_655 .
Cl3S C5S Cl4S 114(2) 3_665 .
Cl3S C5S Cl3S 25.6(10) 2_655 3_665
Cl3S C5S Cl3S 24.9(7) 3_665 .
Cl3S C5S Cl3S 24.3(8) 2_655 .
C5S C5S Cl4S 57(2) 3_665 3_665
C5S C5S Cl4S 47.6(17) 3_665 .
C5S C5S Cl3S 68(2) 3_665 3_665
C5S C5S Cl3S 51.5(13) 3_665 .
C5S C5S Cl3S 75.4(15) 3_665 2_655
O9S O9S O9S 59.999(10) 2_665 3_565
Cl5S C7S Cl5S 114.4(18) 4 .
Cl5S C7S H7SA 108.7 . .
Cl5S C7S H7SA 108.7 4 .
Cl5S C7S H7SB 108.7 4 .
Cl5S C7S H7SB 108.7 . .
H7SA C7S H7SB 107.6 . .
C12B C1 H1B 109.5 . .
C12B C1 H1C 109.5 . .
C12B C1 H1D 109.5 . .
H1B C1 H1C 109.5 . .
H1B C1 H1D 109.5 . .
H1C C1 H1D 109.5 . .
Cl2S C2 Cl2S 0.000(1) 3_675 2_765
Cl2S C2 Cl2S 0.000(1) . 2_765
Cl2S C2 Cl2S 0.000(1) 3_675 .
Cl1S C2 Cl2S 120(8) . 2_765
Cl1S C2 Cl2S 120(8) . 3_675
Cl1S C2 Cl2S 120(8) . .
C2 Cl1S Cl2S 35(2) 3_675 .
C2 Cl1S Cl2S 31(4) . .
C2 Cl1S Cl2S 36.8(16) 2_765 .
C2 Cl1S C2 53(4) . 2_765
C2 Cl1S C2 52(3) 3_675 2_765
C2 Cl1S C2 65(5) . 3_675
Cl1S Cl1S Cl2S 76.4(16) 2_765 .
Cl1S Cl1S Cl2S 76.4(16) 3_675 .
Cl1S Cl1S C2 103(5) 3_675 .
Cl1S Cl1S C2 92(9) 2_765 3_675
Cl1S Cl1S C2 58(10) 3_675 3_675
Cl1S Cl1S C2 77(10) 2_765 .
Cl1S Cl1S C2 42(4) 2_765 2_765
Cl1S Cl1S C2 53(7) 3_675 2_765
Cl1S Cl1S Cl1S 60.00(3) 3_675 2_765

loop_
_geom_bond_atom_site_label_1
_geom_bond_atom_site_label_2
_geom_bond_distance
_geom_bond_site_symmetry_2
N4A C23A 1.463(12) .
N4A C24A 1.272(13) .
N3A C17A 1.243(13) .
N3A C18A 1.451(12) .
N1A C3A 1.309(12) .
N1A C4A 1.452(12) .
N2A C9A 1.507(13) .
N2A C10A 1.239(13) .
C1A H1A 0.9500 .
C1A C2A 1.398(14) 3_675
C1A C2A 1.375(14) .
C2A C1A 1.398(14) 2_765
C2A C3A 1.468(14) .
C3A H3A 0.9500 .
C4A H4A 1.0000 .
C4A C5A 1.528(15) .
C4A C9A 1.529(15) .
C5A H5AA 0.9900 .
C5A H5AB 0.9900 .
C5A C6A 1.539(19) .
C6A H6AA 0.9900 .
C6A H6AB 0.9900 .
C6A C7A 1.48(2) .
C7A H7AA 0.9900 .
C7A H7AB 0.9900 .
C7A C8A 1.51(2) .
C8A H8AA 0.9900 .
C8A H8AB 0.9900 .
C8A C9A 1.528(15) .
C9A H9A 1.0000 .
C10A H10A 0.9500 .
C10A C11A 1.509(13) .
C11A C16A 1.3900 .
C11A C12A 1.3900 .
C16A H16A 0.9500 .
C16A C15A 1.3900 .
C15A C14A 1.3900 .
C15A C24A 1.491(11) 3_675
C14A H14A 0.9500 .
C14A C13A 1.3900 .
C13A C12A 1.3900 .
C13A C17A 1.488(11) .
C12A H12A 0.9500 .
C17A H17A 0.9500 .
C18A H18A 1.0000 .
C18A C19A 1.550(14) .
C18A C23A 1.534(13) .
C19A H19A 0.9900 .
C19A H19B 0.9900 .
C19A C20A 1.505(16) .
C20A H20A 0.9900 .
C20A H20B 0.9900 .
C20A C21A 1.540(16) .
C21A H21A 0.9900 .
C21A H21B 0.9900 .
C21A C22A 1.533(15) .
C22A H22A 0.9900 .
C22A H22B 0.9900 .
C22A C23A 1.495(14) .
C23A H23A 1.0000 .
C24A C15A 1.49(2) 2_765
C24A H24A 0.9500 .
O2S C1S 1.46(2) .
O2S C2S 1.42(2) .
O1S C3S 1.38(2) .
O1S C4S 1.816(15) .
C1S H1SA 0.9900 .
C1S H1SB 0.9900 .
C1S C4S 1.532(19) .
C2S H2SA 0.9900 .
C2S H2SB 0.9900 .
C2S C3S 1.42(3) .
C3S H3SA 0.9900 .
C3S H3SB 0.9900 .
N3C C7C 1.266(18) .
N3C C13C 1.478(15) .
N1C C12C 1.18(5) .
N1C C16C 1.48(2) .
N4C C9C 1.241(19) .
N4C C14C 1.479(19) .
N2C C8C 1.227(19) .
N2C C15C 1.47(2) .
C4C C3C 1.3900 .
C4C C5C 1.3900 .
C4C C8C 1.450(18) .
C3C H3C 0.9500 .
C3C C2C 1.3900 .
C2C C4S 1.3900 .
C2C C7C 1.49(2) .
C4S H4SA 0.9900 .
C4S H4SB 0.9900 .
C4S H4S 0.9500 .
C4S C6C 1.3900 .
C6C C5C 1.3900 .
C6C C9C 1.495(19) .
C5C H5C 0.9500 .
C7C H7C 0.9500 .
C8C H8C 0.9500 .
C9C H9C 0.9500 .
C10C H10C 0.9500 .
C10C C11C 1.394(17) .
C10C C11C 1.387(17) 2_655
C11C C10C 1.387(17) 3_665
C11C C12C 1.56(5) .
C12C H12C 0.9500 .
C13C H13C 0.9500 .
C13C C14C 1.54(2) 2_655
C14C C13C 1.54(2) 3_665
C14C H14B 0.9900 .
C14C H14C 0.9900 .
C15C H15A 0.9900 .
C15C H15B 0.9900 .
C15C C16C 1.56(2) .
C16C C17C 1.38(7) .
C17C H17B 0.9800 .
C17C H17C 0.9800 .
C17C H17D 0.9800 .
N3B C7B 1.27(2) .
N3B C13B 1.55(3) .
N2B C8B 1.28(2) .
N2B C14B 1.37(3) .
N4B C11B 1.274(19) .
N4B C12B 1.47(2) .
N1B C15B 1.52(3) .
N1B C16B 1.24(2) .
C1B C6B 1.3900 .
C1B C2B 1.3900 .
C1B C7B 1.454(19) .
C6B H6B 0.9500 .
C6B C5B 1.3900 .
C5B C4B 1.3900 .
C5B C8B 1.51(2) .
C4B H4B 0.9500 .
C4B C3B 1.3900 .
C3B C2B 1.3900 .
C3B C16B 1.52(2) 3_665
C2B H2B 0.9500 .
C7B H7B 0.9500 .
C8B H8B 0.9500 .
C9B H9B 0.9500 .
C9B C10B 1.39(2) .
C9B C10B 1.39(2) 3_665
C10B C9B 1.39(2) 2_655
C10B C11B 1.46(2) .
C11B H11B 0.9500 .
C12B C13B 1.44(3) .
C12B C19B 1.47(3) .
C12B C1 1.49(3) .
C13B H13A 0.9900 .
C13B H13B 0.9900 .
C14B H14D 0.9900 .
C14B H14E 0.9900 .
C14B C15B 1.54(3) .
C15B C17B 1.48(3) .
C15B C18B 1.55(3) .
C16B C3B 1.52(5) 2_655
C16B H16B 0.9500 .
C17B H17E 0.9800 .
C17B H17F 0.9800 .
C17B H17G 0.9800 .
C18B H18B 0.9800 .
C18B H18C 0.9800 .
C18B H18D 0.9800 .
C19B H19C 0.9800 .
C19B H19D 0.9800 .
C19B H19E 0.9800 .
Cl2S Cl2S 0.00(3) 2_765
Cl2S Cl2S 0.00(3) 3_675
Cl2S C2 1.44(4) 3_675
Cl2S C2 1.44(4) 2_765
Cl2S C2 1.44(4) .
Cl2S Cl1S 2.40(6) .
Cl4S Cl4S 1.53(3) 2_655
Cl4S Cl4S 1.53(3) 3_665
Cl4S C5S 1.72(3) .
Cl4S C5S 1.29(4) 3_665
Cl4S C5S 2.03(6) 2_655
Cl3S Cl3S 0.749(18) 3_665
Cl3S Cl3S 0.749(18) 2_655
Cl3S C5S 1.41(3) 3_665
Cl3S C5S 1.76(3) .
Cl3S C5S 1.71(4) 2_655
C5S Cl4S 2.03(6) 3_665
C5S Cl3S 1.41(3) 2_655
C5S Cl3S 1.71(4) 3_665
C5S C5S 1.39(8) 3_665
O9S O9S 1.50(14) 2_665
O9S O9S 1.50(14) 3_565
Cl5S C7S 1.801(18) .
C7S Cl5S 1.801(18) 4
C7S H7SA 0.9900 .
C7S H7SB 0.9900 .
O6S O6S 1.6(2) 4
C1 H1B 0.9800 .
C1 H1C 0.9800 .
C1 H1D 0.9800 .
C2 Cl2S 1.44(4) 3_675
C2 Cl2S 1.44(4) 2_765
C2 Cl1S 1.34(11) .
Cl1S C2 1.54(13) 3_675
Cl1S C2 1.94(7) 2_765
Cl1S Cl1S 1.13(14) 3_675
Cl1S Cl1S 1.13(14) 2_765

loop_
_geom_torsion_atom_site_label_1
_geom_torsion_atom_site_label_2
_geom_torsion_atom_site_label_3
_geom_torsion_atom_site_label_4
_geom_torsion
_geom_torsion_site_symmetry_1
_geom_torsion_site_symmetry_4
N3A C18A C19A C20A -175.0(9) . .
N3A C18A C23A N4A -66.1(9) . .
N3A C18A C23A C22A 174.3(8) . .
N1A C4A C5A C6A -174.1(12) . .
N1A C4A C9A N2A -64.3(10) . .
N1A C4A C9A C8A 174.0(9) . .
N2A C10A C11A C16A -177.0(8) . .
N2A C10A C11A C12A 0.6(12) . .
C1A C2A C3A N1A 2.9(15) . .
C1A C2A C3A N1A -178.0(9) 2_765 .
C2A C1A C2A C1A 2(2) 3_675 2_765
C2A C1A C2A C3A -179.1(6) 3_675 .
C3A N1A C4A C5A -114.6(10) . .
C3A N1A C4A C9A 125.3(9) . .
C4A N1A C3A C2A 176.4(8) . .
C4A C5A C6A C7A 55.6(18) . .
C5A C4A C9A N2A 176.9(8) . .
C5A C4A C9A C8A 55.2(12) . .
C5A C6A C7A C8A -56.8(19) . .
C6A C7A C8A C9A 58(2) . .
C7A C8A C9A N2A -175.5(13) . .
C7A C8A C9A C4A -55.8(16) . .
C9A N2A C10A C11A 178.6(8) . .
C9A C4A C5A C6A -55.3(15) . .
C10A N2A C9A C4A 123.5(9) . .
C10A N2A C9A C8A -115.1(12) . .
C10A C11A C16A C15A 177.6(7) . .
C10A C11A C12A C13A -177.6(7) . .
C11A C16A C15A C14A 0.0 . .
C11A C16A C15A C24A -178.8(8) . 3_675
C16A C11A C12A C13A 0.0 . .
C16A C15A C14A C13A 0.0 . .
C15A C14A C13A C12A 0.0 . .
C15A C14A C13A C17A -177.6(7) . .
C14A C13A C12A C11A 0.0 . .
C14A C13A C17A N3A 5.6(12) . .
C12A C11A C16A C15A 0.0 . .
C12A C13A C17A N3A -172.0(7) . .
C17A N3A C18A C19A -118.4(10) . .
C17A N3A C18A C23A 121.7(10) . .
C17A C13A C12A C11A 177.6(7) . .
C18A N3A C17A C13A 177.3(8) . .
C18A C19A C20A C21A 58.6(12) . .
C19A C18A C23A N4A 174.1(7) . .
C19A C18A C23A C22A 54.5(10) . .
C19A C20A C21A C22A -59.2(11) . .
C20A C21A C22A C23A 60.8(11) . .
C21A C22A C23A N4A -178.3(8) . .
C21A C22A C23A C18A -59.6(11) . .
C23A N4A C24A C15A 176.0(13) . 2_765
C23A C18A C19A C20A -55.2(11) . .
C24A N4A C23A C18A 110.9(9) . .
C24A N4A C23A C22A -129.0(9) . .
C24A C15A C14A C13A 178.8(7) 3_675 .
O2S C1S C4S O1S 59.5(14) . .
O2S C2S C3S O1S -65(2) . .
C1S O2S C2S C3S 59.3(18) . .
C2S O2S C1S C4S -68.1(17) . .
C3S O1S C4S C1S -56.8(13) . .
N2C C15C C16C N1C -66(5) . .
N2C C15C C16C C17C 79(4) . .
C4C C3C C2C C4S 0.0 . .
C4C C3C C2C C7C 180.0 . .
C3C C4C C5C C6C 0.0 . .
C3C C4C C8C N2C 0.00(5) . .
C3C C2C C4S C6C 0.0 . .
C3C C2C C7C N3C 180.00(3) . .
C2C C4S C6C C5C 0.0 . .
C2C C4S C6C C9C 180.0 . .
C4S O1S C3S C2S 64.7(18) . .
C4S C2C C7C N3C 0.00(5) . .
C4S C6C C5C C4C 0.0 . .
C4S C6C C9C N4C 180.00(3) . .
C5C C4C C3C C2C 0.0 . .
C5C C4C C8C N2C 180.00(3) . .
C5C C6C C9C N4C 0.00(5) . .
C7C N3C C13C C14C 143(2) . 2_655
C7C C2C C4S C6C 180.0 . .
C8C N2C C15C C16C 137(2) . .
C8C C4C C3C C2C 180.0 . .
C8C C4C C5C C6C 180.0 . .
C9C N4C C14C C13C 130.9(18) . 3_665
C9C C6C C5C C4C 180.0 . .
C10C C11C C12C N1C 15(7) 3_665 .
C10C C11C C12C N1C -171(4) . .
C11C C10C C11C C10C -6(9) 2_655 3_665
C11C C10C C11C C12C 180(3) 2_655 .
C12C N1C C16C C15C 120(4) . .
C12C N1C C16C C17C -18(7) . .
C13C N3C C7C C2C -176.8(18) . .
C14C N4C C9C C6C -175.5(17) . .
C15C N2C C8C C4C 170.2(19) . .
C16C N1C C12C C11C -179(4) . .
N2B C14B C15B N1B 62(3) . .
N2B C14B C15B C17B -175.6(19) . .
N2B C14B C15B C18B -57(2) . .
N4B C12B C13B N3B 60(3) . .
C1B C6B C5B C4B 0.0 . .
C1B C6B C5B C8B -177.6(12) . .
C6B C1B C2B C3B 0.0 . .
C6B C1B C7B N3B 8.7(19) . .
C6B C5B C4B C3B 0.0 . .
C6B C5B C8B N2B 170.5(12) . .
C5B C4B C3B C2B 0.0 . .
C5B C4B C3B C16B -179.9(12) . 3_665
C4B C5B C8B N2B -7(2) . .
C4B C3B C2B C1B 0.0 . .
C2B C1B C6B C5B 0.0 . .
C2B C1B C7B N3B -174.2(12) . .
C7B N3B C13B C12B -135(2) . .
C7B C1B C6B C5B 177.1(11) . .
C7B C1B C2B C3B -177.2(11) . .
C8B N2B C14B C15B -120(2) . .
C8B C5B C4B C3B 177.5(12) . .
C9B C10B C11B N4B -178.6(12) 2_655 .
C9B C10B C11B N4B 0(2) . .
C10B C9B C10B C9B 2(3) 3_665 2_655
C10B C9B C10B C11B -177.3(8) 3_665 .
C11B N4B C12B C13B -129.1(18) . .
C11B N4B C12B C19B 119.2(17) . .
C11B N4B C12B C1 -13(2) . .
C12B N4B C11B C10B -175.7(13) . .
C13B N3B C7B C1B 179.3(15) . .
C14B N2B C8B C5B -178.2(17) . .
C15B N1B C16B C3B -180(2) . 2_655
C16B N1B C15B C14B -120(2) . .
C16B N1B C15B C17B 114(2) . .
C16B N1B C15B C18B -3(3) . .
C16B C3B C2B C1B 179.8(13) 3_665 .
C19B C12B C13B N3B 176(2) . .
Cl2S Cl2S C2 Cl2S 0.0(3) 2_765 3_675
Cl2S Cl2S C2 Cl2S 0.0(3) 3_675 2_765
Cl2S Cl2S C2 Cl1S 0.0(2) 3_675 .
Cl2S Cl2S C2 Cl1S 0.0(2) 2_765 .
Cl2S C2 Cl1S Cl2S 0.000(3) 3_675 .
Cl2S C2 Cl1S Cl2S 0.000(3) 2_765 .
Cl2S C2 Cl1S C2 -47(4) 2_765 2_765
Cl2S C2 Cl1S C2 13(5) 2_765 3_675
Cl2S C2 Cl1S C2 13(5) . 3_675
Cl2S C2 Cl1S C2 -47(4) 3_675 2_765
Cl2S C2 Cl1S C2 13(5) 3_675 3_675
Cl2S C2 Cl1S C2 -47(4) . 2_765
Cl2S C2 Cl1S Cl1S -31(21) 3_675 3_675
Cl2S C2 Cl1S Cl1S -85(18) 3_675 2_765
Cl2S C2 Cl1S Cl1S -31(21) 2_765 3_675
Cl2S C2 Cl1S Cl1S -85(18) 2_765 2_765
Cl2S C2 Cl1S Cl1S -85(18) . 2_765
Cl2S C2 Cl1S Cl1S -31(21) . 3_675
Cl4S Cl4S C5S Cl4S 61(2) 2_655 3_665
Cl4S Cl4S C5S Cl3S 93(5) 3_665 2_655
Cl4S Cl4S C5S Cl3S 153(7) 2_655 2_655
Cl4S Cl4S C5S Cl3S 126(6) 2_655 3_665
Cl4S Cl4S C5S Cl3S 65(4) 3_665 3_665
Cl4S Cl4S C5S Cl3S 146(5) 2_655 .
Cl4S Cl4S C5S Cl3S 85(3) 3_665 .
Cl4S Cl4S C5S C5S 80(4) 3_665 3_665
Cl4S Cl4S C5S C5S 141(6) 2_655 3_665
Cl3S Cl3S C5S Cl4S -131(4) 3_665 .
Cl3S Cl3S C5S Cl4S 165(6) 2_655 .
Cl3S Cl3S C5S Cl4S -84(3) 3_665 3_665
Cl3S Cl3S C5S Cl4S -148(5) 2_655 3_665
Cl3S Cl3S C5S Cl3S 64.2(18) 3_665 2_655
Cl3S Cl3S C5S Cl3S -64.2(18) 2_655 3_665
Cl3S Cl3S C5S C5S -127(5) 3_665 3_665
Cl3S Cl3S C5S C5S 169(7) 2_655 3_665
C5S Cl4S C5S Cl4S -23(3) 2_655 3_665
C5S Cl4S C5S Cl4S -80(4) 3_665 3_665
C5S Cl4S C5S Cl3S 5(2) 3_665 .
C5S Cl4S C5S Cl3S 70(3) 2_655 2_655
C5S Cl4S C5S Cl3S -15.7(18) 3_665 3_665
C5S Cl4S C5S Cl3S 62.2(11) 2_655 .
C5S Cl4S C5S Cl3S 41.8(12) 2_655 3_665
C5S Cl4S C5S Cl3S 12(3) 3_665 2_655
C5S Cl4S C5S C5S 57.5(11) 2_655 3_665
C5S Cl3S C5S Cl4S -4(2) 3_665 .
C5S Cl3S C5S Cl4S -75.3(14) 2_655 .
C5S Cl3S C5S Cl4S -28(2) 2_655 3_665
C5S Cl3S C5S Cl4S 43(2) 3_665 3_665
C5S Cl3S C5S Cl3S 56(5) 2_655 3_665
C5S Cl3S C5S Cl3S 120(7) 2_655 2_655
C5S Cl3S C5S Cl3S 127(5) 3_665 3_665
C5S Cl3S C5S Cl3S -169(7) 3_665 2_655
C5S Cl3S C5S C5S -70.8(10) 2_655 3_665
C1 C12B C13B N3B -63(2) . .
C2 Cl2S C2 Cl2S 0(100) 3_675 2_765
C2 Cl2S C2 Cl2S 0(100) 2_765 3_675
C2 Cl2S C2 Cl2S 0(100) 2_765 2_765
C2 Cl2S C2 Cl2S 0(100) 3_675 3_675
C2 Cl2S C2 Cl1S 59(6) 2_765 .
C2 Cl2S C2 Cl1S -14(6) 3_675 .
Cl1S Cl2S C2 Cl2S 0(100) . 2_765
Cl1S Cl2S C2 Cl2S 0(100) . 3_675
